data_4114582
loop_
_publ_author_name
'Ikuko Katsuki'
'Yuri Motoda'
'Yukinari Sunatsuki'
'Naohide Matsumoto'
'Toshio Nakashima'
'Masaaki Kojima'

_publ_contact_author_address
;
Department of Chemistry, Faculty of Science, Kumamoto University, 
Kurokami 2-39-1, Kumamoto 860-8555, Japan
;
_publ_contact_author_email ' naohide@aster.sci.kumamoto-u.ac.jp'
_publ_contact_author_fax ' +81-96-342-3390'
_publ_contact_author_name 'Naohide Matsumoto'
_publ_contact_author_phone ' +81-96-342-3390'
_publ_section_title
;
 Spontaneous Resolution Induced by Self-Organization of Chiral
 Self-Complementary Cobalt(III) Complexes with Achiral Tripod-Type Ligands
 Containing Three Imidazole Groups
;
_journal_name_full 'Journal of the American Chemical Society'
_journal_page_first 629
_journal_page_last 640
_journal_paper_doi 10.1021/ja0123960
_journal_volume 124
_journal_year 2002
_chemical_formula_sum 'C18 H26 Co N10 O2.5'
_chemical_formula_weight 481.40
_space_group_IT_number 220
_symmetry_cell_setting cubic
_symmetry_Int_Tables_number 220
_symmetry_space_group_name_Hall 'I -4bd 2c 3'
_symmetry_space_group_name_H-M 'I -4 3 d'
_cell_angle_alpha 90
_cell_angle_beta 90
_cell_angle_gamma 90
_cell_formula_units_Z 16
_cell_length_a 20.4455(9)
_cell_length_b 20.4455
_cell_length_c 20.4455
_cell_measurement_reflns_used 25
_cell_measurement_temperature 293.2
_cell_measurement_theta_max 14.8
_cell_measurement_theta_min 11.7
_cell_volume 8546.6(4)
_computing_cell_refinement 'MSC/AFC Diffractometer Control'
_computing_data_collection 'MSC/AFC Diffractometer Control'
_computing_data_reduction 'teXsan for Windows (MSC, 1997)'
_computing_publication_material 'teXsan for Windows (MSC, 1997)'
_computing_structure_refinement 'teXsan for Windows (MSC, 1997)'
_computing_structure_solution 'SIR92 (Altomare, et. al. 1993)'
_diffrn_ambient_temperature 293.2
_diffrn_measurement_device AFC7R
_diffrn_measurement_method \w-2\q
_diffrn_orient_matrix_UB_11 -0.03044
_diffrn_orient_matrix_UB_12 -0.00470
_diffrn_orient_matrix_UB_13 -0.03800
_diffrn_orient_matrix_UB_21 0.01875
_diffrn_orient_matrix_UB_22 0.04049
_diffrn_orient_matrix_UB_23 -0.02003
_diffrn_orient_matrix_UB_31 0.03338
_diffrn_orient_matrix_UB_32 -0.02703
_diffrn_orient_matrix_UB_33 -0.02340
_diffrn_radiation_detector 'scintillation counter'
_diffrn_radiation_monochromator graphite
_diffrn_radiation_source 'X-ray tube'
_diffrn_radiation_type 'Mo K\a'
_diffrn_radiation_wavelength 0.7107
_diffrn_reflns_av_R_equivalents 0.00000
_diffrn_reflns_av_sigmaI/netI 0.104
_diffrn_reflns_limit_h_max 26
_diffrn_reflns_limit_h_min 0
_diffrn_reflns_limit_k_max 18
_diffrn_reflns_limit_k_min 0
_diffrn_reflns_limit_l_max 26
_diffrn_reflns_limit_l_min 0
_diffrn_reflns_number 2769
_diffrn_reflns_reduction_process 'Lp corrections applied'
_diffrn_reflns_theta_max 27.50
_diffrn_reflns_theta_min 1.41
_diffrn_standards_decay_% 0.73
_diffrn_standards_interval_count 150
_diffrn_standards_number 3
_exptl_absorpt_coefficient_mu 0.845
_exptl_absorpt_correction_T_max 0.990
_exptl_absorpt_correction_T_min 0.971
_exptl_absorpt_correction_type '\y scans (North,Phillips & Matthews, 1968)'
_exptl_crystal_colour ruby
_exptl_crystal_density_diffrn 1.496
_exptl_crystal_description prismatic
_exptl_crystal_F_000 4016.00
_exptl_crystal_size_max 0.30
_exptl_crystal_size_mid 0.20
_exptl_crystal_size_min 0.20
_refine_diff_density_max 0.93
_refine_diff_density_min -0.58
_refine_ls_extinction_coef 0.000000050(2)
_refine_ls_extinction_expression 'equ(3) Acta Cryst.(1968) A24,p213.'
_refine_ls_extinction_method 'Zachariasen (1967)'
_refine_ls_goodness_of_fit_all 2.615
_refine_ls_goodness_of_fit_ref 2.620
_refine_ls_hydrogen_treatment noref
_refine_ls_matrix_type full
_refine_ls_number_constraints 0
_refine_ls_number_parameters 98
_refine_ls_number_reflns 1425
_refine_ls_number_restraints 0
_refine_ls_R_factor_all 0.0652
_refine_ls_R_factor_gt 0.0650
_refine_ls_shift/su_max 0.0000
_refine_ls_shift/su_mean 0.0008
_refine_ls_structure_factor_coef F
_refine_ls_weighting_details 'w = 1/[\s^2^(Fo) + 0.00000|Fo|^2^]'
_refine_ls_weighting_scheme sigma
_refine_ls_wR_factor_all 0.0370
_refine_ls_wR_factor_ref 0.0370
_reflns_number_gt 1425
_reflns_number_total 2769
_reflns_threshold_expression I>2.00\s(I)
_cod_data_source_file ja0123960_4.cif
_cod_data_source_block '_Co(L1)2.5H2O_____________'
_cod_original_cell_volume 8546.6(2)
_cod_original_sg_symbol_H-M 'I -4 3 d '
_cod_original_formula_sum 'C18 H26 Co N10 O2.50 '
_cod_database_code 4114582

loop_
_symmetry_equiv_pos_as_xyz
'   +x,   +y,   +z'
'   +z,   +x,   +y'
'   +y,   +z,   +x'
'1/2+x,1/2-y,   -z'
'1/2+z,1/2-x,   -y'
'1/2+y,1/2-z,   -x'
'   -x,1/2+y,1/2-z'
'   -z,1/2+x,1/2-y'
'   -y,1/2+z,1/2-x'
'1/2-x,   -y,1/2+z'
'1/2-z,   -x,1/2+y'
'1/2-y,   -z,1/2+x'
1/4+x,1/4+z,1/4+y
1/4+y,1/4+x,1/4+z
1/4+z,1/4+y,1/4+x
3/4+x,1/4-z,3/4-y
3/4+y,1/4-x,3/4-z
3/4+z,1/4-y,3/4-x
3/4-x,3/4+z,1/4-y
3/4-y,3/4+x,1/4-z
3/4-z,3/4+y,1/4-x
1/4-x,3/4-z,3/4+y
1/4-y,3/4-x,3/4+z
1/4-z,3/4-y,3/4+x
1/2+x,1/2+y,1/2+z
1/2+z,1/2+x,1/2+y
1/2+y,1/2+z,1/2+x
'   +x,   -y,1/2-z'
'   +z,   -x,1/2-y'
'   +y,   -z,1/2-x'
'1/2-x,   +y,   -z'
'1/2-z,   +x,   -y'
'1/2-y,   +z,   -x'
'   -x,1/2-y,   +z'
'   -z,1/2-x,   +y'
'   -y,1/2-z,   +x'
3/4+x,3/4+z,3/4+y
3/4+y,3/4+x,3/4+z
3/4+z,3/4+y,3/4+x
1/4+x,3/4-z,1/4-y
1/4+y,3/4-x,1/4-z
1/4+z,3/4-y,1/4-x
1/4-x,1/4+z,3/4-y
1/4-y,1/4+x,3/4-z
1/4-z,1/4+y,3/4-x
3/4-x,1/4-z,1/4+y
3/4-y,1/4-x,1/4+z
3/4-z,1/4-y,1/4+x

loop_
_atom_site_label
_atom_site_fract_x
_atom_site_fract_y
_atom_site_fract_z
_atom_site_U_iso_or_equiv
_atom_site_occupancy
_atom_site_refinement_flags
_atom_site_adp_type
_atom_site_calc_flag
Co(1) 0.09542(3) 0.0954 0.0954 0.05475(4) 0.333 S Uani d
O(1) -0.0173(2) 0.1940(2) 0.3095(3) 0.224(3) 0.833 S Uani d
N(1) 0.1931(1) 0.1931 0.1931 0.0621(3) 0.333 S Uani d
N(2) 0.0883(2) 0.0897(2) 0.1906(1) 0.056(1) 1.000 . Uani d
N(3) 0.0023(2) 0.0918(2) 0.1032(2) 0.061(1) 1.000 . Uani d
N(4) -0.1081(2) 0.0886(2) 0.0996(3) 0.090(2) 1.000 . Uani d
C(1) 0.1717(2) 0.1580(2) 0.2503(2) 0.072(2) 1.000 . Uani d
C(2) 0.1445(2) 0.0881(2) 0.2352(2) 0.060(1) 1.000 . Uani d
C(3) 0.0302(2) 0.0850(2) 0.2121(2) 0.060(1) 1.000 . Uani d
C(4) -0.0199(2) 0.0871(2) 0.1657(2) 0.064(2) 1.000 . Uani d
C(5) -0.0878(2) 0.0825(2) 0.1638(2) 0.076(2) 1.000 . Uani d
C(6) -0.0532(2) 0.0943(2) 0.0674(2) 0.084(2) 1.000 . Uani d
H(1) 0.2113 0.1558 0.2820 0.084 1.000 . Uiso c
H(2) 0.1410 0.1834 0.2753 0.084 1.000 . Uiso c
H(3) 0.1345 0.0677 0.2787 0.065 1.000 . Uiso c
H(4) 0.1818 0.0626 0.2195 0.065 1.000 . Uiso c
H(5) 0.0197 0.0816 0.2596 0.066 1.000 . Uiso c
H(6) -0.1180 0.0774 0.2047 0.096 1.000 . Uiso c
H(7) -0.0527 0.1000 0.0172 0.103 1.000 . Uiso c

loop_
_atom_site_aniso_label
_atom_site_aniso_U_11
_atom_site_aniso_U_22
_atom_site_aniso_U_33
_atom_site_aniso_U_12
_atom_site_aniso_U_13
_atom_site_aniso_U_23
Co(1) 0.0547(3) 0.0547 0.0547 -0.0084(3) -0.0084 -0.0084
O(1) 0.093(4) 0.166(5) 0.414(9) -0.023(4) .072(5) -0.108(5)
N(1) 0.062(2) 0.0621 0.0621 -0.012(2) -0.0119 -0.0119
N(2) 0.064(2) 0.049(2) 0.054(2) 0.014(2) -0.013(2) 0.001(2)
N(3) 0.058(2) 0.055(2) 0.069(3) -0.013(2) -0.009(2) -0.035(2)
N(4) 0.051(2) 0.090(3) 0.128(4) -0.008(2) .001(3) -0.015(3)
C(1) 0.080(3) 0.084(3) 0.053(2) 0.001(3) -0.015(3) -0.010(3)
C(2) 0.075(3) 0.047(3) 0.059(3) -0.010(3) -0.006(3) -0.005(2)
C(3) 0.062(3) 0.059(3) 0.058(3) 0.003(3) 0.016(3) 0.013(3)
C(4) 0.075(4) 0.041(3) 0.077(3) -0.017(3) -0.018(3) -0.015(3)
C(5) 0.057(3) 0.059(3) 0.110(4) -0.008(3) -0.004(3) -0.001(3)
C(6) 0.069(3) 0.075(3) 0.108(4) -0.008(3) -0.038(3) -0.027(3)

loop_
_atom_type_symbol
_atom_type_oxidation_number
_atom_type_number_in_cell
_atom_type_scat_dispersion_real
_atom_type_scat_dispersion_imag
_atom_type_scat_source
Co 0 16 0.299 0.973
;
International Tables for Crystallography(1992, Vol. C, 
Tables 4.2.6.8 and 6.1.1.1)
;
N 0 160 0.004 0.003 'International Tables for Crystallography(1992, Vol. C, Table 6.1.1.2)'
C 0 288 0.002 0.002 'International Tables for Crystallography(1992, Vol. C, Table 6.1.1.2)'
H 0 416 0.000 0.000 'International Tables for Crystallography(1992, Vol. C, Table 6.1.1.2)'
O 0 40 0.008 0.006 'International Tables for Crystallography(1992, Vol. C, Table 6.1.1.2)'

loop_
_geom_angle_atom_site_label_1
_geom_angle_atom_site_label_2
_geom_angle_atom_site_label_3
_geom_angle
_geom_angle_site_symmetry_1
_geom_angle_site_symmetry_2
_geom_angle_site_symmetry_3
_geom_angle_publ_flag
N(2) Co(1) N(2) 97.4(2) . . . ?
N(2) Co(1) N(2) 97.4(2) . . . ?
N(2) Co(1) N(3) 80.8(2) . . . ?
N(2) Co(1) N(3) 89.1(2) . . . ?
N(2) Co(1) N(3) 173.4(3) . . . ?
N(2) Co(1) N(2) 97.4(2) 2 2 2 ?
N(2) Co(1) N(3) 173.4(3) 2 2 2 ?
N(2) Co(1) N(3) 80.8(2) 2 2 2 ?
N(2) Co(1) N(3) 89.1(2) 2 2 2 ?
N(2) Co(1) N(3) 89.1(2) 3 3 3 ?
N(2) Co(1) N(3) 173.4(3) 3 3 3 ?
N(2) Co(1) N(3) 80.8(2) 3 3 3 ?
N(3) Co(1) N(3) 92.7(2) . . . ?
N(3) Co(1) N(3) 92.7(2) . . . ?
N(3) Co(1) N(3) 92.7(2) 2 2 2 ?
C(1) N(1) C(1) 120.00(1) . . . ?
C(1) N(1) C(1) 120.00(1) . . . ?
C(1) N(1) C(1) 120.00(1) 2 2 2 ?
Co(1) N(2) C(2) 124.1(5) . . . ?
Co(1) N(2) C(3) 114.8(5) . . . ?
C(2) N(2) C(3) 121.0(6) . . . ?
Co(1) N(3) C(4) 114.4(5) . . . ?
Co(1) N(3) C(6) 142.2(6) . . . ?
C(4) N(3) C(6) 103.3(7) . . . ?
C(5) N(4) C(6) 103.2(6) . . . ?
N(1) C(1) C(2) 113.7(6) . . . ?
N(1) C(1) H(1) 107.1 . . . no
N(1) C(1) H(2) 111.1 . . . no
C(2) C(1) H(1) 111.1 . . . no
C(2) C(1) H(2) 111.4 . . . no
H(1) C(1) H(2) 101.7 . . . no
N(2) C(2) C(1) 112.4(6) . . . ?
N(2) C(2) H(3) 113.6 . . . no
N(2) C(2) H(4) 114.9 . . . no
C(1) C(2) H(3) 106.1 . . . no
C(1) C(2) H(4) 105.9 . . . no
H(3) C(2) H(4) 103.0 . . . no
N(2) C(3) C(4) 116.7(6) . . . ?
N(2) C(3) H(5) 123.0 . . . no
C(4) C(3) H(5) 120.3 . . . no
N(3) C(4) C(3) 113.2(7) . . . ?
N(3) C(4) C(5) 108.2(7) . . . ?
C(3) C(4) C(5) 138.5(9) . . . ?
N(4) C(5) C(4) 108.6(7) . . . ?
N(4) C(5) H(6) 126.2 . . . no
C(4) C(5) H(6) 125.1 . . . no
N(3) C(6) N(4) 116.5(7) . . . ?
N(3) C(6) H(7) 122.2 . . . no
N(4) C(6) H(7) 121.3 . . . no

loop_
_geom_bond_atom_site_label_1
_geom_bond_atom_site_label_2
_geom_bond_distance
_geom_bond_publ_flag
Co(1) N(2) 1.955(5) ?
Co(1) N(2) 1.955(5) ?
Co(1) N(2) 1.955(5) ?
Co(1) N(3) 1.911(5) ?
Co(1) N(3) 1.911(5) ?
Co(1) N(3) 1.911(5) ?
N(1) C(1) 1.440(7) ?
N(1) C(1) 1.440(7) ?
N(1) C(1) 1.440(7) ?
N(2) C(2) 1.467(8) ?
N(2) C(3) 1.270(7) ?
N(3) C(4) 1.361(8) ?
N(3) C(6) 1.351(8) ?
N(4) C(5) 1.38(1) ?
N(4) C(6) 1.306(8) ?
C(1) C(2) 1.56(1) ?
C(1) H(1) 1.04 no
C(1) H(2) 0.96 no
C(2) H(3) 1.00 no
C(2) H(4) 0.98 no
C(3) C(4) 1.397(8) ?
C(3) H(5) 1.00 no
C(4) C(5) 1.391(9) ?
C(5) H(6) 1.04 no
C(6) H(7) 1.03 no

loop_
_geom_contact_atom_site_label_1
_geom_contact_atom_site_label_2
_geom_contact_distance
_geom_contact_site_symmetry_2
_geom_contact_publ_flag
O(1) O(1) 2.39(1) 34 no
O(1) N(4) 2.766(9) 46_455 no
